data_7238485
loop_
_publ_author_name
'Fern\'andez de Luis, Roberto'
'Urtiaga, M. Karmele'
'Mesa, Jos\'e L.'
'Larrea, Edurne S.'
'Rojo, Te\'ofilo'
'Arriortua, Mar\'ia I.'

_publ_section_title
;
 Compositional space diagrams and crystallization sequences in M/Bpa/NaVO3
 (M = Ni, Co) systems. Physical properties of
 [{Ni(H2O)(Bpa)}(VO3)2]&#x00B7;2H2O and {Co(Bpa)}(VO3)2 3D hybrid
 vanadates
;
_journal_issue 20
_journal_name_full CrystEngComm
_journal_page_first 6921
_journal_paper_doi 10.1039/c2ce25426c
_journal_volume 14
_journal_year 2012
_chemical_compound_source 'synthesis as described'
_chemical_formula_moiety 'C12 H14 N2 Ni O7 V2'
_chemical_formula_sum 'C12 H18 N2 Ni O9 V2'
_chemical_formula_weight 494.86
_space_group_IT_number 15
_space_group_name_Hall '-C 2yc'
_space_group_name_H-M_alt 'C 1 2/c 1'
_symmetry_cell_setting monoclinic
_symmetry_Int_Tables_number 15
_symmetry_space_group_name_Hall '-C 2yc'
_symmetry_space_group_name_H-M 'C 1 2/c 1'
_atom_sites_solution_hydrogens geom
_atom_sites_solution_primary direct
_atom_sites_solution_secondary difmap
_audit_conform_dict_location ftp://ftp.iucr.org/pub/cif_core.dic
_audit_conform_dict_name cif_core.dic
_audit_conform_dict_version 2.3
_audit_creation_date 2008-03-12T10:03:20-00:00
_audit_creation_method 'WinGX routine CIF_UPDATE'
_cell_angle_alpha 90.000(5)
_cell_angle_beta 110.191(5)
_cell_angle_gamma 90.000(5)
_cell_formula_units_Z 8
_cell_length_a 28.258(5)
_cell_length_b 9.612(5)
_cell_length_c 14.579(5)
_cell_measurement_reflns_used 7832
_cell_measurement_temperature 293(2)
_cell_measurement_theta_max 27.91
_cell_measurement_theta_min 2.55
_cell_measurement_wavelength 0.71073
_cell_volume 3717(2)
_computing_cell_refinement 'STOE X-AREA'
_computing_data_collection 'STOE X-AREA'
_computing_data_reduction 'STOE X-RED'
_computing_structure_refinement 'SHELXL-97 (Sheldrick, 1997)'
_computing_structure_solution 'SHELXS-86 (Sheldrick, 1986)'
_diffrn_ambient_temperature 293(2)
_diffrn_detector 'image plate (34 cm diameter)'
_diffrn_detector_area_resol_mean 6.67
_diffrn_detector_type STOE
_diffrn_measured_fraction_theta_full 0.996
_diffrn_measured_fraction_theta_max 0.996
_diffrn_measurement_details ' 222 frames, detector distance = 90 mm'
_diffrn_measurement_device '2-circle goniometer'
_diffrn_measurement_device_type 'STOE IPDS 2T'
_diffrn_measurement_method 'rotation method'
_diffrn_radiation_collimation '0.5 mm diameter, monocapillary'
_diffrn_radiation_monochromator graphite
_diffrn_radiation_polarisn_norm 0
_diffrn_radiation_type MoK\a
_diffrn_radiation_wavelength 0.71073
_diffrn_reflns_av_R_equivalents 0.0662
_diffrn_reflns_av_unetI/netI 0.1150
_diffrn_reflns_limit_h_max 33
_diffrn_reflns_limit_h_min -35
_diffrn_reflns_limit_k_max 11
_diffrn_reflns_limit_k_min -12
_diffrn_reflns_limit_l_max 18
_diffrn_reflns_limit_l_min -18
_diffrn_reflns_number 10579
_diffrn_reflns_theta_full 26.37
_diffrn_reflns_theta_max 26.37
_diffrn_reflns_theta_min 2.25
_diffrn_source 'sealed X-ray tube, 12 x 0.4 mm long-fine focus'
_diffrn_source_current 40
_diffrn_source_power 2.00
_diffrn_source_voltage 50
_exptl_absorpt_coefficient_mu 2.034
_exptl_absorpt_correction_T_max 0.8759
_exptl_absorpt_correction_T_min 0.8170
_exptl_absorpt_correction_type analytical
_exptl_absorpt_process_details
;
X-RED (Stoe & Cie, March 2001 Revision 1.22) and
X-SHAPE (Stoe & Cie, October 1999, Revision 1.06)
Analytical numeric absorption correction using a multifaceted crystal
model based on expressions derived by R.C. Clark & J.S. Reid.
(Clark, R. C. & Reid, J. S. (1995). Acta Cryst. A51, 887-897)
;
_exptl_crystal_colour Green
_exptl_crystal_density_diffrn 1.754
_exptl_crystal_density_meas 1.75(1)
_exptl_crystal_density_method flotation'
_exptl_crystal_description Prism
_exptl_crystal_F_000 1968
_exptl_crystal_size_max 0.150
_exptl_crystal_size_mid 0.086
_exptl_crystal_size_min 0.076
_refine_diff_density_max 0.725
_refine_diff_density_min -0.416
_refine_diff_density_rms 0.093
_refine_ls_extinction_method none
_refine_ls_goodness_of_fit_ref 0.709
_refine_ls_hydrogen_treatment mixed
_refine_ls_matrix_type full
_refine_ls_number_parameters 244
_refine_ls_number_reflns 3778
_refine_ls_number_restraints 1
_refine_ls_restrained_S_all 0.709
_refine_ls_R_factor_all 0.0824
_refine_ls_R_factor_gt 0.0389
_refine_ls_shift/su_max 0.001
_refine_ls_shift/su_mean 0.000
_refine_ls_structure_factor_coef Fsqd
_refine_ls_weighting_details 'calc w=1/[\s^2^(Fo^2^)+(0.0107P)^2^+0.0000P] where P=(Fo^2^+2Fc^2^)/3'
_refine_ls_weighting_scheme calc
_refine_ls_wR_factor_gt 0.0678
_refine_ls_wR_factor_ref 0.0768
_reflns_number_gt 2327
_reflns_number_total 3778
_reflns_threshold_expression >2sigma(I)
_cod_data_source_file c2ce25426c.txt
_cod_data_source_block NiBpaV2O6_2H2O_Ni(H2O)2bpe(V4O11)
_cod_depositor_comments
;
The following automatic conversions were performed:

data item '_symmetry_cell_setting' value 'Monoclinic' was changed to
'monoclinic' in accordance with the
/home/saulius/struct/COD-crude-data/automatic-downloads/DataCite-retrospective/RSC/depositions/lib/dictionaries/cif_core.dic
dictionary named 'cif_core.dic' version 2.4.2 last updated on
2011-04-26.

Automatic conversion script
Id: cif_fix_values 6909 2019-04-08 15:41:33Z antanas 
;
_cod_original_sg_symbol_H-M 'C 2/c'
_cod_database_code 7238485

loop_
_symmetry_equiv_pos_as_xyz
'x, y, z'
'-x, y, -z+1/2'
'x+1/2, y+1/2, z'
'-x+1/2, y+1/2, -z+1/2'
'-x, -y, -z'
'x, -y, z-1/2'
'-x+1/2, -y+1/2, -z'
'x+1/2, -y+1/2, z-1/2'

loop_
_atom_site_label
_atom_site_type_symbol
_atom_site_fract_x
_atom_site_fract_y
_atom_site_fract_z
_atom_site_U_iso_or_equiv
_atom_site_adp_type
_atom_site_occupancy
_atom_site_symmetry_multiplicity
_atom_site_calc_flag
_atom_site_refinement_flags
_atom_site_disorder_assembly
_atom_site_disorder_group
N1 N -0.14537(13) 0.7049(4) 0.4253(2) 0.0159(7) Uani 1 1 d . . .
N2 N 0.20044(13) 0.7859(4) 0.7698(2) 0.0176(7) Uani 1 1 d . . .
C10 C 0.18141(17) 0.8018(4) 0.6722(3) 0.0215(9) Uani 1 1 d . C .
H10A H 0.2038 0.8082 0.6384 0.026 Uiso 1 1 calc R A 1
C5 C -0.12339(18) 0.5924(5) 0.4760(3) 0.0256(10) Uani 1 1 d . C .
H5A H -0.1429 0.5131 0.4719 0.031 Uiso 1 1 calc R B 1
C1A C -0.11707(19) 0.8161(5) 0.4320(4) 0.0333(12) Uani 1 1 d . C 1
H1A H -0.1316 0.8950 0.3965 0.040 Uiso 1 1 calc R C 1
C2A C -0.0668(2) 0.8198(6) 0.4896(5) 0.0577(18) Uani 1 1 d . C 1
H2A H -0.0485 0.9017 0.4952 0.069 Uiso 1 1 calc R C 1
C3A C -0.0433(2) 0.7001(6) 0.5399(4) 0.0465(14) Uani 1 1 d . C 1
C4A C -0.0733(2) 0.5882(5) 0.5340(4) 0.0357(12) Uani 1 1 d . C 1
H4A H -0.0600 0.5081 0.5693 0.043 Uiso 1 1 calc R C 1
C6 C 0.16735(17) 0.7750(5) 0.8167(3) 0.0267(10) Uani 1 1 d . C 1
H6 H 0.1796 0.7606 0.8839 0.032 Uiso 1 1 calc R C 1
C7A C 0.11607(19) 0.7841(7) 0.7700(4) 0.0482(15) Uani 1 1 d . C 1
H7A H 0.0945 0.7767 0.8057 0.058 Uiso 1 1 calc R C 1
C8A C 0.0963(2) 0.8043(6) 0.6691(4) 0.0471(14) Uani 1 1 d . C 1
C9A C 0.13076(19) 0.8090(5) 0.6197(4) 0.0325(11) Uani 1 1 d . C 1
H9A H 0.1195 0.8168 0.5520 0.039 Uiso 1 1 calc R C 1
C11A C 0.0136(3) 0.6937(8) 0.5981(6) 0.082(2) Uani 1 1 d . C 1
H11A H 0.0181 0.6503 0.6606 0.099 Uiso 1 1 calc R C 1
H11B H 0.0291 0.6333 0.5633 0.099 Uiso 1 1 calc R C 1
C12A C 0.0401(2) 0.8213(8) 0.6160(6) 0.069(2) Uani 1 1 d . C 1
H12A H 0.0263 0.8805 0.6546 0.083 Uiso 1 1 calc R C 1
H12B H 0.0347 0.8677 0.5541 0.083 Uiso 1 1 calc R C 1
O1 O -0.11964(11) 0.7660(3) 0.2035(2) 0.0234(7) Uani 1 1 d . . .
O2 O -0.22553(11) 0.9033(3) 0.4035(2) 0.0160(6) Uani 1 1 d . . .
O3 O -0.21590(12) 0.5177(3) 0.2891(2) 0.0171(6) Uani 1 1 d D . .
O4 O -0.19611(12) 0.8918(3) 0.0495(2) 0.0241(7) Uani 1 1 d . . .
O5 O -0.23447(11) 0.6043(3) 0.45374(19) 0.0180(6) Uani 1 1 d . . .
O6 O -0.20202(13) 0.6002(3) 0.0991(2) 0.0260(7) Uani 1 1 d . . .
O7 O -0.20902(11) 0.8091(3) 0.22809(19) 0.0171(6) Uani 1 1 d . . .
V1 V -0.18039(3) 0.76988(7) 0.14830(5) 0.01281(16) Uani 1 1 d . C .
V2 V -0.25407(3) 0.50203(7) 0.52314(5) 0.01364(16) Uani 1 1 d . . .
Ni1 Ni -0.22168(2) 0.71215(5) 0.34523(4) 0.01156(12) Uani 1 1 d . . .
OW1 O -0.0367(2) 1.1085(8) 0.6526(6) 0.147(3) Uani 1 1 d . . .
OW2 O 0.0212(2) 0.3522(7) 0.6769(5) 0.122(3) Uani 1 1 d . . .
H3B H -0.2077(18) 0.509(5) 0.237(3) 0.028(13) Uiso 1 1 d D . .
H3A H -0.2425(17) 0.468(5) 0.282(4) 0.056(19) Uiso 1 1 d D . .

loop_
_atom_site_aniso_label
_atom_site_aniso_U_11
_atom_site_aniso_U_22
_atom_site_aniso_U_33
_atom_site_aniso_U_23
_atom_site_aniso_U_13
_atom_site_aniso_U_12
N1 0.0162(18) 0.0183(18) 0.0112(17) -0.0009(15) 0.0023(15) 0.0019(16)
N2 0.0188(18) 0.0126(17) 0.0191(19) 0.0009(16) 0.0037(16) 0.0005(16)
C10 0.024(2) 0.017(2) 0.020(2) 0.0025(18) 0.0023(19) -0.0020(19)
C5 0.021(3) 0.026(2) 0.028(3) 0.007(2) 0.006(2) 0.001(2)
C1A 0.021(3) 0.029(3) 0.040(3) 0.010(2) -0.002(2) -0.003(2)
C2A 0.025(3) 0.040(3) 0.084(5) 0.016(3) -0.010(3) -0.014(3)
C3A 0.022(3) 0.048(3) 0.053(3) 0.011(3) -0.007(3) -0.001(3)
C4A 0.029(3) 0.037(3) 0.035(3) 0.015(2) 0.003(2) 0.004(2)
C6 0.022(2) 0.035(2) 0.023(2) 0.004(2) 0.007(2) 0.001(2)
C7A 0.019(3) 0.073(4) 0.054(4) 0.012(3) 0.015(3) -0.005(3)
C8A 0.027(3) 0.048(3) 0.054(4) 0.006(3) -0.002(3) -0.002(3)
C9A 0.028(3) 0.031(3) 0.030(3) 0.009(2) -0.001(2) -0.006(2)
C11A 0.044(4) 0.059(4) 0.101(6) 0.019(4) -0.029(4) -0.006(4)
C12A 0.020(3) 0.071(5) 0.093(6) -0.006(4) -0.008(3) 0.004(3)
O1 0.0181(16) 0.0281(17) 0.0203(15) 0.0008(13) 0.0019(13) 0.0009(13)
O2 0.0159(15) 0.0170(14) 0.0130(13) -0.0038(12) 0.0021(12) 0.0021(13)
O3 0.0238(17) 0.0122(14) 0.0159(15) -0.0039(12) 0.0074(14) -0.0011(13)
O4 0.0310(19) 0.0237(16) 0.0204(16) 0.0075(13) 0.0125(15) 0.0062(14)
O5 0.0238(17) 0.0200(14) 0.0118(15) 0.0001(12) 0.0083(14) -0.0025(13)
O6 0.039(2) 0.0164(15) 0.0250(17) -0.0062(13) 0.0143(16) -0.0079(14)
O7 0.0243(17) 0.0136(15) 0.0130(14) 0.0030(11) 0.0058(13) 0.0016(12)
V1 0.0172(4) 0.0100(3) 0.0113(3) 0.0005(3) 0.0051(3) -0.0003(3)
V2 0.0221(4) 0.0100(3) 0.0103(3) -0.0002(3) 0.0075(3) 0.0001(3)
Ni1 0.0152(3) 0.0100(2) 0.0092(3) 0.0000(2) 0.0039(2) 0.0002(2)
OW1 0.063(4) 0.177(7) 0.196(7) -0.128(6) 0.039(5) -0.002(4)
OW2 0.073(4) 0.164(6) 0.138(6) 0.095(5) 0.049(4) 0.045(4)

loop_
_atom_type_symbol
_atom_type_description
_atom_type_scat_dispersion_real
_atom_type_scat_dispersion_imag
_atom_type_scat_source
C C 0.0033 0.0016 'International Tables Vol C Tables 4.2.6.8 and 6.1.1.4'
H H 0.0000 0.0000 'International Tables Vol C Tables 4.2.6.8 and 6.1.1.4'
N N 0.0061 0.0033 'International Tables Vol C Tables 4.2.6.8 and 6.1.1.4'
O O 0.0106 0.0060 'International Tables Vol C Tables 4.2.6.8 and 6.1.1.4'
V V 0.3005 0.5294 'International Tables Vol C Tables 4.2.6.8 and 6.1.1.4'
Ni Ni 0.3393 1.1124 'International Tables Vol C Tables 4.2.6.8 and 6.1.1.4'

loop_
_exptl_crystal_face_index_h
_exptl_crystal_face_index_k
_exptl_crystal_face_index_l
_exptl_crystal_face_perp_dist
-1 -1 1 0.0470
1 1 -1 0.0720
1 -1 -1 0.0430
-1 1 1 0.0430
1 0 0 0.0380
-1 0 0 0.0380

loop_
_geom_angle_atom_site_label_1
_geom_angle_atom_site_label_2
_geom_angle_atom_site_label_3
_geom_angle
_geom_angle_site_symmetry_1
_geom_angle_site_symmetry_3
C1A N1 C5 117.5(4) . .
C1A N1 Ni1 120.1(3) . .
C5 N1 Ni1 122.3(3) . .
C6 N2 C10 117.0(4) . .
C6 N2 Ni1 121.6(3) . 8_566
C10 N2 Ni1 121.3(3) . 8_566
N2 C10 C9A 123.7(4) . .
N1 C5 C4A 123.2(4) . .
N1 C1A C2A 122.5(5) . .
C1A C2A C3A 120.0(5) . .
C4A C3A C2A 116.3(5) . .
C4A C3A C11A 121.1(5) . .
C2A C3A C11A 122.5(5) . .
C3A C4A C5 120.4(5) . .
N2 C6 C7A 122.9(4) . .
C6 C7A C8A 120.2(5) . .
C7A C8A C9A 116.7(5) . .
C7A C8A C12A 121.5(6) . .
C9A C8A C12A 121.8(6) . .
C10 C9A C8A 119.3(5) . .
C12A C11A C3A 116.9(6) . .
C11A C12A C8A 113.3(6) . .
V2 O2 Ni1 147.67(16) 7_466 .
V2 O4 V1 142.27(17) 4_455 .
V2 O5 Ni1 168.25(18) . .
V2 O6 V1 146.4(2) 6_565 .
V1 O7 Ni1 136.92(16) . .
O1 V1 O7 110.04(15) . .
O1 V1 O4 109.88(15) . .
O7 V1 O4 111.49(13) . .
O1 V1 O6 109.34(15) . .
O7 V1 O6 107.56(13) . .
O4 V1 O6 108.46(14) . .
O5 V2 O2 109.72(14) . 7_466
O5 V2 O4 110.76(14) . 4_445
O2 V2 O4 109.30(14) 7_466 4_445
O5 V2 O6 109.23(14) . 6_566
O2 V2 O6 107.23(14) 7_466 6_566
O4 V2 O6 110.53(15) 4_445 6_566
O5 Ni1 O2 94.94(11) . .
O5 Ni1 N1 88.53(12) . .
O2 Ni1 N1 89.45(13) . .
O5 Ni1 O3 84.60(11) . .
O2 Ni1 O3 178.44(13) . .
N1 Ni1 O3 89.04(13) . .
O5 Ni1 O7 175.74(11) . .
O2 Ni1 O7 89.27(11) . .
N1 Ni1 O7 92.12(12) . .
O3 Ni1 O7 91.20(11) . .
O5 Ni1 N2 88.65(12) . 8_465
O2 Ni1 N2 90.78(13) . 8_465
N1 Ni1 N2 177.19(13) . 8_465
O3 Ni1 N2 90.71(13) . 8_465
O7 Ni1 N2 90.68(12) . 8_465

loop_
_geom_bond_atom_site_label_1
_geom_bond_atom_site_label_2
_geom_bond_distance
_geom_bond_site_symmetry_2
N1 C1A 1.318(6) .
N1 C5 1.336(6) .
N1 Ni1 2.069(3) .
N2 C6 1.340(5) .
N2 C10 1.344(5) .
N2 Ni1 2.093(4) 8_566
C10 C9A 1.372(6) .
C5 C4A 1.376(7) .
C1A C2A 1.379(7) .
C2A C3A 1.403(8) .
C3A C4A 1.354(7) .
C3A C11A 1.537(8) .
C6 C7A 1.375(7) .
C7A C8A 1.394(8) .
C8A C9A 1.398(7) .
C8A C12A 1.517(8) .
C11A C12A 1.413(9) .
O1 V1 1.625(3) .
O2 V2 1.652(3) 7_466
O2 Ni1 2.043(3) .
O3 Ni1 2.069(3) .
O4 V2 1.788(3) 4_455
O4 V1 1.789(3) .
O5 V2 1.638(3) .
O5 Ni1 2.026(3) .
O6 V2 1.797(3) 6_565
O6 V1 1.802(3) .
O7 V1 1.673(3) .
O7 Ni1 2.082(3) .
V2 O2 1.652(3) 7_466
V2 O4 1.788(3) 4_445
V2 O6 1.797(3) 6_566
Ni1 N2 2.093(4) 8_465
